data_2217037
loop_
_publ_author_name
'Prathap, S. J.'
'Rajanna, L. N.'
'Sheetal, C.'
'Seetharam, Y. N.'
'T. N. Guru Row'

_publ_section_title
;(2<i>R*</i>,3<i>R*</i>,4a<i>S*</i>,6a<i>R*</i>,11a<i>S*</i>,11b<i>S*</i>)-Methyl
 2-acetoxy-11b-hydroxy-3,7-dimethyl-1,2,3,4,4a,5,6,6a,7,11,11a,11b-dodecahydrophenanthro[3,2-<i>b</i>]furan-3-carboxylate
;
_journal_coeditor_code FJ2076
_journal_issue 1
_journal_name_full 'Acta Crystallographica Section E'
_journal_page_first o9
_journal_page_last o9
_journal_paper_doi 10.1107/S1600536807061934
_journal_volume 64
_journal_year 2008
_chemical_formula_iupac 'C22 H30 O6'
_chemical_formula_moiety 'C22 H30 O6'
_chemical_formula_structural 'C22 H30 O6'
_chemical_formula_sum 'C22 H30 O6'
_chemical_formula_weight 390.46
_chemical_name_systematic
;
(2<i>R</i>,3<i>R</i>,4aS,6aR,11aS,11bS)-Methyl
2-acetoxy-11b-hydroxy-3,7-dimethyl-1,2,3,4,4a,5,6,6a,7,11,11a,11b-
dodecahydrophenanthro[3,2-<i>b</i>]furan-3-carboxylate
;
_space_group_IT_number 19
_symmetry_cell_setting orthorhombic
_symmetry_space_group_name_Hall 'P 2ac 2ab'
_symmetry_space_group_name_H-M 'P 21 21 21'
_atom_sites_solution_hydrogens geom
_atom_sites_solution_primary direct
_atom_sites_solution_secondary difmap
_cell_angle_alpha 90
_cell_angle_beta 90
_cell_angle_gamma 90
_cell_formula_units_Z 4
_cell_length_a 12.2339(14)
_cell_length_b 12.8744(15)
_cell_length_c 12.8783(15)
_cell_measurement_reflns_used 729
_cell_measurement_temperature 293(2)
_cell_measurement_theta_max 22.87
_cell_measurement_theta_min 2.24
_cell_volume 2028.4(4)
_computing_cell_refinement 'SMART (Bruker, 2004)'
_computing_data_collection 'SMART (Bruker, 2004)'
_computing_data_reduction 'SAINT (Bruker, 2004)'
_computing_molecular_graphics
;Ortep-3 for Windows (Farrugia, 1999) and
CAMERON (Watkin <i>et al.</i>, 1993)
;
_computing_publication_material 'PLATON (Spek, 2003)'
_computing_structure_refinement 'SHELXL97 (Sheldrick, 1997)'
_computing_structure_solution 'SHELXS97 (Sheldrick, 1997)'
_diffrn_ambient_temperature 293(2)
_diffrn_measured_fraction_theta_full 1.000
_diffrn_measured_fraction_theta_max 1.000
_diffrn_measurement_device_type 'Bruker SMART CCD area-detector'
_diffrn_measurement_method '\f and \w scans'
_diffrn_radiation_monochromator graphite
_diffrn_radiation_source 'fine-focus sealed tube'
_diffrn_radiation_type MoK\a
_diffrn_radiation_wavelength 0.71073
_diffrn_reflns_av_R_equivalents 0.0365
_diffrn_reflns_av_sigmaI/netI 0.0221
_diffrn_reflns_limit_h_max 13
_diffrn_reflns_limit_h_min -14
_diffrn_reflns_limit_k_max 15
_diffrn_reflns_limit_k_min -15
_diffrn_reflns_limit_l_max 15
_diffrn_reflns_limit_l_min -15
_diffrn_reflns_number 15340
_diffrn_reflns_reduction_process
;
;
_diffrn_reflns_theta_full 25.49
_diffrn_reflns_theta_max 25.49
_diffrn_reflns_theta_min 2.24
_diffrn_standards_decay_% 0
_diffrn_standards_number 0
_exptl_absorpt_coefficient_mu 0.092
_exptl_absorpt_correction_T_max 0.9872
_exptl_absorpt_correction_T_min 0.9181
_exptl_absorpt_correction_type multi-scan
_exptl_absorpt_process_details '(SADABS; Sheldrick, 1996)'
_exptl_crystal_colour colorless
_exptl_crystal_density_diffrn 1.279
_exptl_crystal_density_method 'Not Measured'
_exptl_crystal_description block
_exptl_crystal_F_000 840
_exptl_crystal_size_max 0.25
_exptl_crystal_size_mid 0.21
_exptl_crystal_size_min 0.14
_refine_diff_density_max 0.219
_refine_diff_density_min -0.142
_refine_ls_abs_structure_details 'Flack (1983)'
_refine_ls_abs_structure_Flack -0.9(15)
_refine_ls_extinction_method none
_refine_ls_goodness_of_fit_ref 1.076
_refine_ls_hydrogen_treatment constr
_refine_ls_matrix_type full
_refine_ls_number_parameters 258
_refine_ls_number_reflns 2160
_refine_ls_number_restraints 0
_refine_ls_restrained_S_all 1.076
_refine_ls_R_factor_all 0.0490
_refine_ls_R_factor_gt 0.0397
_refine_ls_shift/su_max 0.000
_refine_ls_shift/su_mean 0.000
_refine_ls_structure_factor_coef Fsqd
_refine_ls_weighting_details 'calc w=1/[\s^2^(Fo^2^)+(0.0464P)^2^+0.3619P] where P=(Fo^2^+2Fc^2^)/3'
_refine_ls_weighting_scheme calc
_refine_ls_wR_factor_gt 0.0901
_refine_ls_wR_factor_ref 0.0937
_reflns_number_gt 1875
_reflns_number_total 2160
_reflns_threshold_expression I>2\s(I)
_cod_data_source_file fj2076.cif
_cod_data_source_block I
_cod_depositor_comments
;
The following automatic conversions were performed:
'_symmetry_cell_setting' value 'Orthorhombic' changed to 'orthorhombic'
according to '/home/saulius/struct/CIF-dictionaries/cif_core.dic'
dictionary named 'cif_core.dic' version 2.4.1 from 2010-06-29.

Automatic conversion script
Id: cif_fix_enum 1527 2010-12-29 10:47:43Z saulius 

The following automatic conversions were performed:

'_symmetry_cell_setting' value 'Orthorhombic' changed to
'orthorhombic' according to
/home/saulius/struct/CIF-dictionaries/cif_core.dic dictionary named
'cif_core.dic' version 2.4.1 from 2010-06-29.

Automatic conversion script
Id: cif_fix_values 1715 2011-07-08 13:25:40Z adriana 
;
_cod_database_code 2217037
_cod_database_fobs_code 2217037

loop_
_symmetry_equiv_pos_site_id
_symmetry_equiv_pos_as_xyz
1 x,y,z
2 1/2-x,-y,1/2+z
3 1/2+x,1/2-y,-z
4 -x,1/2+y,1/2-z

loop_
_atom_site_type_symbol
_atom_site_label
_atom_site_fract_x
_atom_site_fract_y
_atom_site_fract_z
_atom_site_U_iso_or_equiv
_atom_site_adp_type
_atom_site_calc_flag
_atom_site_refinement_flags
_atom_site_occupancy
C C9 0.3474(3) 0.7674(2) 0.3974(3) 0.0652(10) Uani d . 1
H H9A 0.4108 0.8105 0.4059 0.098 Uiso calc R 1
H H9B 0.2929 0.7869 0.4474 0.098 Uiso calc R 1
H H9C 0.3186 0.7761 0.3287 0.098 Uiso calc R 1
C C22 -0.0003(3) 0.2087(3) 0.5937(3) 0.0731(11) Uani d . 1
H H22A -0.0429 0.2543 0.6366 0.110 Uiso calc R 1
H H22B 0.0757 0.2260 0.6001 0.110 Uiso calc R 1
H H22C -0.0116 0.1382 0.6154 0.110 Uiso calc R 1
C C19 -0.1573(3) 0.5306(3) 0.0682(2) 0.0616(9) Uani d . 1
H H19A -0.1078 0.5062 0.0158 0.092 Uiso calc R 1
H H19B -0.1765 0.6015 0.0543 0.092 Uiso calc R 1
H H19C -0.2220 0.4885 0.0679 0.092 Uiso calc R 1
C C20 -0.1288(2) 0.4491(2) 0.3766(2) 0.0503(7) Uani d . 1
H H20A -0.1461 0.5216 0.3711 0.075 Uiso calc R 1
H H20B -0.1114 0.4326 0.4474 0.075 Uiso calc R 1
H H20C -0.1905 0.4086 0.3547 0.075 Uiso calc R 1
C C21 -0.0350(3) 0.2205(2) 0.4829(2) 0.0517(8) Uani d . 1
O O6 -0.1078(2) 0.1728(2) 0.4426(2) 0.0828(8) Uani d . 1
O O5 0.02457(17) 0.29224(15) 0.43436(15) 0.0500(5) Uani d . 1
O O2 0.14299(15) 0.46942(13) 0.15370(12) 0.0366(4) Uani d . 1
H H2 0.1343 0.5287 0.1319 0.055 Uiso calc R 1
C C12 0.0648(2) 0.50420(18) 0.32357(18) 0.0301(5) Uani d . 1
H H12 0.0399 0.5705 0.2945 0.036 Uiso calc R 1
C C6 0.2613(2) 0.5535(2) 0.27923(19) 0.0337(6) Uani d . 1
H H6 0.2344 0.6191 0.2505 0.040 Uiso calc R 1
O O4 -0.10551(16) 0.52378(14) 0.16832(15) 0.0461(5) Uani d . 1
O O1 0.56112(16) 0.55596(18) 0.21108(18) 0.0565(6) Uani d . 1
C C13 0.1683(2) 0.47287(19) 0.26309(18) 0.0297(5) Uani d . 1
C C11 0.0915(2) 0.5238(2) 0.43841(19) 0.0369(6) Uani d . 1
H H11A 0.0262 0.5473 0.4741 0.044 Uiso calc R 1
H H11B 0.1151 0.4594 0.4705 0.044 Uiso calc R 1
C C17 -0.0302(2) 0.4242(2) 0.3072(2) 0.0362(6) Uani d . 1
C C14 0.2016(2) 0.3619(2) 0.2903(2) 0.0375(6) Uani d . 1
H H14A 0.2660 0.3431 0.2507 0.045 Uiso calc R 1
H H14B 0.2202 0.3584 0.3635 0.045 Uiso calc R 1
C C7 0.2860(2) 0.5744(2) 0.39496(19) 0.0324(6) Uani d . 1
H H7 0.3096 0.5083 0.4253 0.039 Uiso calc R 1
C C10 0.1810(2) 0.6052(2) 0.4498(2) 0.0356(6) Uani d . 1
H H10A 0.1552 0.6706 0.4216 0.043 Uiso calc R 1
H H10B 0.1962 0.6156 0.5230 0.043 Uiso calc R 1
O O3 -0.08866(18) 0.35433(16) 0.14050(16) 0.0563(6) Uani d . 1
C C8 0.3792(2) 0.6534(2) 0.4140(2) 0.0407(7) Uani d . 1
H H8 0.4027 0.6459 0.4863 0.049 Uiso calc R 1
C C16 0.0060(2) 0.3107(2) 0.3240(2) 0.0413(7) Uani d . 1
H H16 -0.0520 0.2642 0.2996 0.050 Uiso calc R 1
C C15 0.1106(2) 0.2847(2) 0.2674(2) 0.0437(7) Uani d . 1
H H15A 0.0966 0.2839 0.1933 0.052 Uiso calc R 1
H H15B 0.1344 0.2157 0.2876 0.052 Uiso calc R 1
C C5 0.3634(2) 0.5242(3) 0.2148(2) 0.0548(8) Uani d . 1
H H5A 0.3707 0.4492 0.2127 0.066 Uiso calc R 1
H H5B 0.3544 0.5489 0.1442 0.066 Uiso calc R 1
C C3 0.4741(2) 0.6255(2) 0.3464(2) 0.0404(6) Uani d . 1
C C18 -0.0742(2) 0.4278(2) 0.1953(2) 0.0384(6) Uani d . 1
C C4 0.4630(2) 0.5699(2) 0.2598(2) 0.0428(7) Uani d . 1
C C1 0.6359(3) 0.6066(3) 0.2721(3) 0.0648(10) Uani d . 1
H H1 0.7104 0.6099 0.2582 0.078 Uiso calc R 1
C C2 0.5880(3) 0.6503(3) 0.3537(3) 0.0569(8) Uani d . 1
H H2A 0.6218 0.6892 0.4054 0.068 Uiso calc R 1

loop_
_atom_site_aniso_label
_atom_site_aniso_U_11
_atom_site_aniso_U_22
_atom_site_aniso_U_33
_atom_site_aniso_U_12
_atom_site_aniso_U_13
_atom_site_aniso_U_23
C9 0.056(2) 0.0416(17) 0.098(3) -0.0105(15) 0.007(2) -0.0149(17)
C22 0.106(3) 0.061(2) 0.052(2) -0.014(2) 0.017(2) 0.0037(17)
C19 0.072(2) 0.0600(19) 0.0530(19) 0.0043(18) -0.0258(18) 0.0001(16)
C20 0.0325(15) 0.0645(19) 0.0538(17) -0.0025(14) 0.0042(14) -0.0057(16)
C21 0.064(2) 0.0372(15) 0.0538(18) -0.0114(16) 0.0164(17) -0.0016(13)
O6 0.104(2) 0.0746(16) 0.0696(16) -0.0517(16) 0.0108(16) -0.0020(13)
O5 0.0554(12) 0.0465(11) 0.0480(12) -0.0137(10) -0.0006(11) 0.0090(9)
O2 0.0452(11) 0.0382(9) 0.0266(9) -0.0011(9) -0.0021(8) -0.0024(7)
C12 0.0298(13) 0.0295(12) 0.0312(12) 0.0017(10) 0.0000(10) -0.0010(10)
C6 0.0348(13) 0.0363(13) 0.0301(13) -0.0047(11) -0.0004(11) 0.0009(11)
O4 0.0492(11) 0.0427(10) 0.0463(11) 0.0064(9) -0.0158(10) -0.0059(9)
O1 0.0363(11) 0.0690(14) 0.0642(13) -0.0013(10) 0.0135(10) 0.0010(12)
C13 0.0301(12) 0.0341(12) 0.0249(12) -0.0001(11) -0.0029(10) -0.0009(10)
C11 0.0349(14) 0.0439(14) 0.0319(13) 0.0005(12) 0.0018(12) -0.0028(12)
C17 0.0298(13) 0.0397(14) 0.0390(14) -0.0019(12) -0.0009(12) -0.0026(12)
C14 0.0338(14) 0.0401(14) 0.0385(15) 0.0058(12) 0.0037(12) 0.0019(12)
C7 0.0333(13) 0.0348(13) 0.0291(13) -0.0003(11) -0.0022(11) 0.0024(11)
C10 0.0442(15) 0.0370(13) 0.0257(13) 0.0005(12) -0.0026(12) -0.0029(11)
O3 0.0641(14) 0.0463(11) 0.0586(13) -0.0059(11) -0.0183(12) -0.0121(10)
C8 0.0375(15) 0.0475(16) 0.0370(15) -0.0064(13) -0.0054(13) -0.0027(12)
C16 0.0400(15) 0.0395(14) 0.0445(16) -0.0069(12) -0.0020(13) 0.0027(12)
C15 0.0496(16) 0.0302(13) 0.0512(17) 0.0026(13) 0.0000(15) 0.0032(12)
C5 0.0432(17) 0.077(2) 0.0444(16) -0.0173(16) 0.0143(14) -0.0112(16)
C3 0.0329(14) 0.0425(14) 0.0458(17) -0.0036(12) -0.0079(13) 0.0083(13)
C18 0.0284(13) 0.0395(14) 0.0473(16) -0.0052(11) -0.0039(12) -0.0035(13)
C4 0.0335(15) 0.0516(16) 0.0434(16) -0.0037(13) 0.0065(13) 0.0046(13)
C1 0.0292(16) 0.083(2) 0.082(3) -0.0071(16) -0.0034(18) 0.012(2)
C2 0.0401(17) 0.069(2) 0.061(2) -0.0079(16) -0.0107(17) 0.0060(17)

loop_
_atom_type_symbol
_atom_type_description
_atom_type_scat_dispersion_real
_atom_type_scat_dispersion_imag
_atom_type_scat_source
O O 0.0106 0.0060 'International Tables Vol C Tables 4.2.6.8 and 6.1.1.4'
H H 0.0000 0.0000 'International Tables Vol C Tables 4.2.6.8 and 6.1.1.4'
C C 0.0033 0.0016 'International Tables Vol C Tables 4.2.6.8 and 6.1.1.4'

loop_
_geom_angle_atom_site_label_1
_geom_angle_atom_site_label_2
_geom_angle_atom_site_label_3
_geom_angle
C8 C9 H9A 109.5
C8 C9 H9B 109.5
H9A C9 H9B 109.5
C8 C9 H9C 109.5
H9A C9 H9C 109.5
H9B C9 H9C 109.5
C21 C22 H22A 109.5
C21 C22 H22B 109.5
H22A C22 H22B 109.5
C21 C22 H22C 109.5
H22A C22 H22C 109.5
H22B C22 H22C 109.5
O4 C19 H19A 109.5
O4 C19 H19B 109.5
H19A C19 H19B 109.5
O4 C19 H19C 109.5
H19A C19 H19C 109.5
H19B C19 H19C 109.5
C17 C20 H20A 109.5
C17 C20 H20B 109.5
H20A C20 H20B 109.5
C17 C20 H20C 109.5
H20A C20 H20C 109.5
H20B C20 H20C 109.5
O6 C21 O5 123.9(3)
O6 C21 C22 124.9(3)
O5 C21 C22 111.3(3)
C21 O5 C16 119.0(2)
C13 O2 H2 109.5
C11 C12 C13 110.8(2)
C11 C12 C17 113.3(2)
C13 C12 C17 111.69(19)
C11 C12 H12 106.9
C13 C12 H12 106.9
C17 C12 H12 106.9
C7 C6 C5 113.7(2)
C7 C6 C13 112.88(19)
C5 C6 C13 110.9(2)
C7 C6 H6 106.2
C5 C6 H6 106.2
C13 C6 H6 106.2
C18 O4 C19 114.5(2)
C4 O1 C1 105.1(2)
O2 C13 C14 104.64(19)
O2 C13 C12 108.96(19)
C14 C13 C12 110.4(2)
O2 C13 C6 107.97(18)
C14 C13 C6 113.5(2)
C12 C13 C6 111.06(19)
C10 C11 C12 111.1(2)
C10 C11 H11A 109.4
C12 C11 H11A 109.4
C10 C11 H11B 109.4
C12 C11 H11B 109.4
H11A C11 H11B 108.0
C20 C17 C18 105.3(2)
C20 C17 C16 110.0(2)
C18 C17 C16 105.0(2)
C20 C17 C12 111.5(2)
C18 C17 C12 111.5(2)
C16 C17 C12 113.0(2)
C15 C14 C13 111.9(2)
C15 C14 H14A 109.2
C13 C14 H14A 109.2
C15 C14 H14B 109.2
C13 C14 H14B 109.2
H14A C14 H14B 107.9
C10 C7 C6 109.2(2)
C10 C7 C8 112.2(2)
C6 C7 C8 114.3(2)
C10 C7 H7 106.9
C6 C7 H7 106.9
C8 C7 H7 106.9
C7 C10 C11 112.6(2)
C7 C10 H10A 109.1
C11 C10 H10A 109.1
C7 C10 H10B 109.1
C11 C10 H10B 109.1
H10A C10 H10B 107.8
C3 C8 C9 110.3(2)
C3 C8 C7 108.8(2)
C9 C8 C7 114.9(2)
C3 C8 H8 107.5
C9 C8 H8 107.5
C7 C8 H8 107.5
O5 C16 C15 107.6(2)
O5 C16 C17 109.6(2)
C15 C16 C17 112.7(2)
O5 C16 H16 109.0
C15 C16 H16 109.0
C17 C16 H16 109.0
C16 C15 C14 112.5(2)
C16 C15 H15A 109.1
C14 C15 H15A 109.1
C16 C15 H15B 109.1
C14 C15 H15B 109.1
H15A C15 H15B 107.8
C4 C5 C6 111.1(2)
C4 C5 H5A 109.4
C6 C5 H5A 109.4
C4 C5 H5B 109.4
C6 C5 H5B 109.4
H5A C5 H5B 108.0
C4 C3 C2 105.9(3)
C4 C3 C8 122.5(2)
C2 C3 C8 131.6(3)
O3 C18 O4 122.4(3)
O3 C18 C17 125.6(3)
O4 C18 C17 111.7(2)
C3 C4 O1 111.4(2)
C3 C4 C5 129.0(3)
O1 C4 C5 119.6(2)
C2 C1 O1 111.2(3)
C2 C1 H1 124.4
O1 C1 H1 124.4
C1 C2 C3 106.4(3)
C1 C2 H2A 126.8
C3 C2 H2A 126.8

loop_
_geom_bond_atom_site_label_1
_geom_bond_atom_site_label_2
_geom_bond_distance
C9 C8 1.532(4)
C9 H9A 0.9600
C9 H9B 0.9600
C9 H9C 0.9600
C22 C21 1.496(5)
C22 H22A 0.9600
C22 H22B 0.9600
C22 H22C 0.9600
C19 O4 1.439(3)
C19 H19A 0.9600
C19 H19B 0.9600
C19 H19C 0.9600
C20 C17 1.536(4)
C20 H20A 0.9600
C20 H20B 0.9600
C20 H20C 0.9600
C21 O6 1.200(4)
C21 O5 1.333(3)
O5 C16 1.459(3)
O2 C13 1.443(3)
O2 H2 0.8200
C12 C11 1.535(3)
C12 C13 1.541(3)
C12 C17 1.567(3)
C12 H12 0.9800
C6 C7 1.544(3)
C6 C5 1.545(4)
C6 C13 1.553(3)
C6 H6 0.9800
O4 C18 1.340(3)
O1 C4 1.367(3)
O1 C1 1.370(4)
C13 C14 1.526(3)
C11 C10 1.523(4)
C11 H11A 0.9700
C11 H11B 0.9700
C17 C18 1.539(4)
C17 C16 1.543(4)
C14 C15 1.521(4)
C14 H14A 0.9700
C14 H14B 0.9700
C7 C10 1.519(4)
C7 C8 1.547(3)
C7 H7 0.9800
C10 H10A 0.9700
C10 H10B 0.9700
O3 C18 1.193(3)
C8 C3 1.495(4)
C8 H8 0.9800
C16 C15 1.509(4)
C16 H16 0.9800
C15 H15A 0.9700
C15 H15B 0.9700
C5 C4 1.472(4)
C5 H5A 0.9700
C5 H5B 0.9700
C3 C4 1.332(4)
C3 C2 1.433(4)
C1 C2 1.328(5)
C1 H1 0.9300
C2 H2A 0.9300

loop_
_geom_hbond_atom_site_label_D
_geom_hbond_atom_site_label_H
_geom_hbond_atom_site_label_A
_geom_hbond_site_symmetry_A
_geom_hbond_distance_DH
_geom_hbond_distance_HA
_geom_hbond_distance_DA
_geom_hbond_angle_DHA
_geom_hbond_publ_flag
O2 H2 O6 4_555 0.8200 2.1100 2.929(3) 173 yes
C11 H11B O5 . 0.9700 2.4700 3.092(3) 122 yes
C15 H15B O4 4_545 0.9700 2.5600 3.460(3) 154 yes
C22 H22A Cg 2_565 0.9600 2.700 3.54(3) 147 yes

loop_
_geom_torsion_atom_site_label_1
_geom_torsion_atom_site_label_2
_geom_torsion_atom_site_label_3
_geom_torsion_atom_site_label_4
_geom_torsion
O6 C21 O5 C16 -3.9(4)
C22 C21 O5 C16 176.9(3)
C11 C12 C13 O2 -172.05(19)
C17 C12 C13 O2 60.6(3)
C11 C12 C13 C14 73.6(2)
C17 C12 C13 C14 -53.8(3)
C11 C12 C13 C6 -53.2(3)
C17 C12 C13 C6 179.41(19)
C7 C6 C13 O2 172.8(2)
C5 C6 C13 O2 -58.2(3)
C7 C6 C13 C14 -71.6(3)
C5 C6 C13 C14 57.3(3)
C7 C6 C13 C12 53.4(3)
C5 C6 C13 C12 -177.6(2)
C13 C12 C11 C10 55.8(3)
C17 C12 C11 C10 -177.7(2)
C11 C12 C17 C20 47.8(3)
C13 C12 C17 C20 173.8(2)
C11 C12 C17 C18 165.3(2)
C13 C12 C17 C18 -68.8(3)
C11 C12 C17 C16 -76.7(3)
C13 C12 C17 C16 49.3(3)
O2 C13 C14 C15 -59.1(3)
C12 C13 C14 C15 57.9(3)
C6 C13 C14 C15 -176.6(2)
C5 C6 C7 C10 178.4(2)
C13 C6 C7 C10 -54.1(3)
C5 C6 C7 C8 51.8(3)
C13 C6 C7 C8 179.3(2)
C6 C7 C10 C11 56.6(3)
C8 C7 C10 C11 -175.6(2)
C12 C11 C10 C7 -58.6(3)
C10 C7 C8 C3 -172.5(2)
C6 C7 C8 C3 -47.4(3)
C10 C7 C8 C9 -48.3(3)
C6 C7 C8 C9 76.7(3)
C21 O5 C16 C15 -117.9(3)
C21 O5 C16 C17 119.3(3)
C20 C17 C16 O5 -53.6(3)
C18 C17 C16 O5 -166.4(2)
C12 C17 C16 O5 71.8(3)
C20 C17 C16 C15 -173.3(2)
C18 C17 C16 C15 73.8(3)
C12 C17 C16 C15 -48.0(3)
O5 C16 C15 C14 -69.3(3)
C17 C16 C15 C14 51.6(3)
C13 C14 C15 C16 -57.2(3)
C7 C6 C5 C4 -27.6(4)
C13 C6 C5 C4 -156.2(2)
C9 C8 C3 C4 -103.6(3)
C7 C8 C3 C4 23.2(4)
C9 C8 C3 C2 74.5(4)
C7 C8 C3 C2 -158.7(3)
C19 O4 C18 O3 -0.2(4)
C19 O4 C18 C17 -174.3(2)
C20 C17 C18 O3 -107.8(3)
C16 C17 C18 O3 8.3(4)
C12 C17 C18 O3 131.1(3)
C20 C17 C18 O4 66.1(3)
C16 C17 C18 O4 -177.8(2)
C12 C17 C18 O4 -55.1(3)
C2 C3 C4 O1 0.6(3)
C8 C3 C4 O1 179.1(2)
C2 C3 C4 C5 180.0(3)
C8 C3 C4 C5 -1.5(5)
C1 O1 C4 C3 -0.1(3)
C1 O1 C4 C5 -179.6(3)
C6 C5 C4 C3 3.3(5)
C6 C5 C4 O1 -177.4(3)
C4 O1 C1 C2 -0.4(4)
O1 C1 C2 C3 0.7(4)
C4 C3 C2 C1 -0.8(4)
C8 C3 C2 C1 -179.1(3)

loop_
_cod_related_entry_id
_cod_related_entry_database
_cod_related_entry_code
1 ChemSpider 21195838
